data_2212472
loop_
_publ_author_name
'Rishmawi, Diana'
'Lewis, Katie'
'Smith, Mark D.'
'Peterson Jr, LeRoy'
'Loye, Hans-Conrad zur'

_publ_section_title Poly[diaqua(\m~4~-3-fluorophthalato-\k^4^<i>O</i>:<i>O</i>:<i>O</i>':<i>O</i>'')cadmium(II)]
_journal_coeditor_code BT2228
_journal_issue 3
_journal_name_full 'Acta Crystallographica Section E'
_journal_page_first m695
_journal_page_last m697
_journal_paper_doi 10.1107/S1600536807004898
_journal_volume 63
_journal_year 2007
_chemical_formula_iupac '[Cd (C8 H3 F O4) (H2 O)2]'
_chemical_formula_moiety 'C8 H7 Cd F O6'
_chemical_formula_sum 'C8 H7 Cd F O6'
_chemical_formula_weight 330.54
_chemical_name_systematic
;
Poly[diaqua(\m~4~-3-fluorophthalato-\k^4^O:O:O':O'')cadmium(II)]
;
_space_group_IT_number 2
_symmetry_cell_setting triclinic
_symmetry_space_group_name_Hall '-P 1'
_symmetry_space_group_name_H-M 'P -1'
_atom_sites_solution_hydrogens mixed
_atom_sites_solution_primary direct
_atom_sites_solution_secondary difmap
_cell_angle_alpha 103.2170(10)
_cell_angle_beta 93.3510(10)
_cell_angle_gamma 115.0660(10)
_cell_formula_units_Z 2
_cell_length_a 6.9460(5)
_cell_length_b 7.2330(5)
_cell_length_c 10.8199(8)
_cell_measurement_reflns_used 3703
_cell_measurement_temperature 294(2)
_cell_measurement_theta_max 26.375
_cell_measurement_theta_min 3.239
_cell_volume 471.86(6)
_computing_cell_refinement 'SAINT-Plus-NT (Bruker, 2003)'
_computing_data_collection 'SMART-NT (Bruker, 2003)'
_computing_data_reduction SAINT-Plus-NT
_computing_molecular_graphics 'SHELXTL and DIAMOND (Brandenburg, 2005)'
_computing_publication_material 'SHELXTL (Sheldrick, 2000)'
_computing_structure_refinement 'SHELXL97 (Sheldrick, 1997)'
_computing_structure_solution 'SHELXS97 (Sheldrick, 1997)'
_diffrn_ambient_temperature 294(2)
_diffrn_measured_fraction_theta_full 0.999
_diffrn_measured_fraction_theta_max 0.999
_diffrn_measurement_device_type 'Bruker SMART APEX CCD'
_diffrn_measurement_method \w
_diffrn_radiation_monochromator graphite
_diffrn_radiation_source 'fine-focus sealed tube'
_diffrn_radiation_type MoK\a
_diffrn_radiation_wavelength 0.71073
_diffrn_reflns_av_R_equivalents 0.0123
_diffrn_reflns_av_sigmaI/netI 0.0169
_diffrn_reflns_limit_h_max 8
_diffrn_reflns_limit_h_min -8
_diffrn_reflns_limit_k_max 9
_diffrn_reflns_limit_k_min -9
_diffrn_reflns_limit_l_max 13
_diffrn_reflns_limit_l_min -13
_diffrn_reflns_number 4370
_diffrn_reflns_theta_full 26.38
_diffrn_reflns_theta_max 26.38
_diffrn_reflns_theta_min 1.96
_exptl_absorpt_coefficient_mu 2.341
_exptl_absorpt_correction_T_max 1.0000
_exptl_absorpt_correction_T_min 0.8824
_exptl_absorpt_correction_type multi-scan
_exptl_absorpt_process_details '(SADABS; Bruker, 2003)'
_exptl_crystal_colour colorless
_exptl_crystal_density_diffrn 2.326
_exptl_crystal_density_method 'not measured'
_exptl_crystal_description 'irregular cleavage fragment'
_exptl_crystal_F_000 320
_exptl_crystal_size_max 0.36
_exptl_crystal_size_mid 0.22
_exptl_crystal_size_min 0.16
_refine_diff_density_max 0.510
_refine_diff_density_min -0.395
_refine_ls_extinction_method none
_refine_ls_goodness_of_fit_ref 1.113
_refine_ls_hydrogen_treatment mixed
_refine_ls_matrix_type full
_refine_ls_number_parameters 161
_refine_ls_number_reflns 1927
_refine_ls_number_restraints 6
_refine_ls_restrained_S_all 1.111
_refine_ls_R_factor_all 0.0172
_refine_ls_R_factor_gt 0.0168
_refine_ls_shift/su_max 0.001
_refine_ls_shift/su_mean 0.000
_refine_ls_structure_factor_coef Fsqd
_refine_ls_weighting_details 'calc w=1/[\s^2^(Fo^2^)+(0.0169P)^2^+0.4118P] where P=(Fo^2^+2Fc^2^)/3'
_refine_ls_weighting_scheme calc
_refine_ls_wR_factor_gt 0.0412
_refine_ls_wR_factor_ref 0.0418
_reflns_number_gt 1893
_reflns_number_total 1927
_reflns_threshold_expression I>2\s(I)
_cod_data_source_file bt2228.cif
_cod_data_source_block I
_cod_depositor_comments
;
The following automatic conversions were performed:
'_symmetry_cell_setting' value 'Triclinic' changed to 'triclinic'
according to '/home/saulius/struct/CIF-dictionaries/cif_core.dic'
dictionary named 'cif_core.dic' version 2.4.1 from
2010-06-29.

'_geom_bond_publ_flag' value 'Yes' changed to 'yes' according
to '/home/saulius/struct/CIF-dictionaries/cif_core.dic' dictionary named
'cif_core.dic' version 2.4.1 from 2010-06-29 (6
times).

'_geom_angle_publ_flag' value 'Yes' changed to 'yes' according to
'/home/saulius/struct/CIF-dictionaries/cif_core.dic' dictionary named
'cif_core.dic' version 2.4.1 from 2010-06-29 (15 times).

Automatic conversion script
Id: cif_fix_enum 1527 2010-12-29 10:47:43Z saulius 

The following automatic conversions were performed:

'_symmetry_cell_setting' value 'Triclinic' changed to 'triclinic'
according to /home/saulius/struct/CIF-dictionaries/cif_core.dic
dictionary named 'cif_core.dic' version 2.4.1 from
2010-06-29.

'_geom_bond_publ_flag' value 'Yes' changed to 'yes'
according to /home/saulius/struct/CIF-dictionaries/cif_core.dic
dictionary named 'cif_core.dic' version 2.4.1 from 2010-06-29 (6
times).

'_geom_angle_publ_flag' value 'Yes' changed to 'yes'
according to /home/saulius/struct/CIF-dictionaries/cif_core.dic
dictionary named 'cif_core.dic' version 2.4.1 from 2010-06-29 (15
times).

Automatic conversion script
Id: cif_fix_values 1715 2011-07-08 13:25:40Z adriana 
;
_cod_database_code 2212472
_cod_database_fobs_code 2212472

loop_
_symmetry_equiv_pos_as_xyz
'x, y, z'
'-x, -y, -z'

loop_
_atom_site_type_symbol
_atom_site_label
_atom_site_fract_x
_atom_site_fract_y
_atom_site_fract_z
_atom_site_U_iso_or_equiv
_atom_site_adp_type
_atom_site_calc_flag
_atom_site_refinement_flags
_atom_site_occupancy
Cd Cd1 0.23811(2) 0.69249(2) 0.449609(14) 0.02314(6) Uani d . 1
C C1 0.7361(4) 0.4582(3) 0.0973(2) 0.0250(4) Uani d . 1
C C2 0.7182(3) 0.5602(3) 0.21721(19) 0.0196(4) Uani d . 1
C C3 0.7369(3) 0.7660(3) 0.2355(2) 0.0197(4) Uani d . 1
C C4 0.7725(4) 0.8579(4) 0.1337(2) 0.0267(5) Uani d . 1
H H4 0.7851 0.9944 0.1457 0.032 Uiso calc R 1
C C5 0.7892(4) 0.7487(4) 0.0149(2) 0.0310(5) Uani d . 1
H H5 0.8124 0.8119 -0.0522 0.037 Uiso calc R 1
C C6 0.7716(4) 0.5462(4) -0.0042(2) 0.0304(5) Uani d . 1
H H6 0.7834 0.4717 -0.0833 0.036 Uiso calc R 1
C C7 0.6893(3) 0.4510(3) 0.3228(2) 0.0204(4) Uani d . 1
C C8 0.7081(3) 0.8865(3) 0.3602(2) 0.0205(4) Uani d . 1
O O1 0.5135(3) 0.2983(3) 0.31762(17) 0.0322(4) Uani d . 1
O O2 0.8514(2) 0.5188(2) 0.41002(14) 0.0246(3) Uani d . 1
O O3 0.5836(3) 0.7846(3) 0.42525(15) 0.0295(3) Uani d . 1
O O4 0.8109(3) 1.0858(2) 0.38932(16) 0.0316(4) Uani d . 1
O O5 0.1602(3) 0.3772(3) 0.30211(17) 0.0293(4) Uani d D 1
H H5A 0.067(4) 0.293(4) 0.323(3) 0.035(8) Uiso d D 1
H H5B 0.254(5) 0.350(6) 0.309(4) 0.072(13) Uiso d D 1
O O6 0.2474(3) 0.8679(3) 0.2925(2) 0.0384(4) Uani d D 1
H H6A 0.144(4) 0.859(6) 0.256(3) 0.069(13) Uiso d D 1
H H6B 0.319(6) 0.986(4) 0.300(5) 0.096(16) Uiso d D 1
F F1 0.7185(3) 0.2598(2) 0.07806(15) 0.0438(4) Uani d . 1

loop_
_atom_site_aniso_label
_atom_site_aniso_U_11
_atom_site_aniso_U_22
_atom_site_aniso_U_33
_atom_site_aniso_U_12
_atom_site_aniso_U_13
_atom_site_aniso_U_23
Cd1 0.02516(10) 0.02000(9) 0.02341(9) 0.00799(7) 0.01087(6) 0.00721(6)
C1 0.0274(11) 0.0225(11) 0.0257(11) 0.0131(9) 0.0043(9) 0.0042(9)
C2 0.0176(9) 0.0200(10) 0.0204(10) 0.0072(8) 0.0016(8) 0.0067(8)
C3 0.0190(9) 0.0185(10) 0.0205(10) 0.0069(8) 0.0042(8) 0.0064(8)
C4 0.0316(12) 0.0219(10) 0.0267(11) 0.0099(9) 0.0058(9) 0.0108(9)
C5 0.0368(13) 0.0335(12) 0.0219(11) 0.0118(10) 0.0085(9) 0.0138(9)
C6 0.0337(12) 0.0369(13) 0.0204(10) 0.0165(10) 0.0078(9) 0.0059(9)
C7 0.0232(10) 0.0201(10) 0.0222(10) 0.0124(8) 0.0077(8) 0.0075(8)
C8 0.0192(9) 0.0227(10) 0.0214(10) 0.0105(8) 0.0038(8) 0.0071(8)
O1 0.0263(8) 0.0264(8) 0.0439(10) 0.0071(7) 0.0092(7) 0.0185(7)
O2 0.0252(8) 0.0296(8) 0.0224(7) 0.0136(7) 0.0034(6) 0.0108(6)
O3 0.0267(8) 0.0320(9) 0.0308(8) 0.0110(7) 0.0139(7) 0.0127(7)
O4 0.0426(10) 0.0194(8) 0.0311(9) 0.0118(7) 0.0178(7) 0.0054(7)
O5 0.0251(9) 0.0271(9) 0.0322(9) 0.0093(7) 0.0097(7) 0.0054(7)
O6 0.0334(10) 0.0294(10) 0.0473(11) 0.0065(8) -0.0002(8) 0.0187(8)
F1 0.0700(11) 0.0318(8) 0.0387(8) 0.0322(8) 0.0125(8) 0.0072(7)

loop_
_atom_type_symbol
_atom_type_description
_atom_type_scat_dispersion_real
_atom_type_scat_dispersion_imag
_atom_type_scat_source
C C 0.0033 0.0016 'International Tables Vol C Tables 4.2.6.8 and 6.1.1.4'
H H 0.0000 0.0000 'International Tables Vol C Tables 4.2.6.8 and 6.1.1.4'
O O 0.0106 0.0060 'International Tables Vol C Tables 4.2.6.8 and 6.1.1.4'
F F 0.0171 0.0103 'International Tables Vol C Tables 4.2.6.8 and 6.1.1.4'
Cd Cd -0.8075 1.2024 'International Tables Vol C Tables 4.2.6.8 and 6.1.1.4'

loop_
_geom_angle_atom_site_label_1
_geom_angle_atom_site_label_2
_geom_angle_atom_site_label_3
_geom_angle_site_symmetry_1
_geom_angle_site_symmetry_3
_geom_angle
_geom_angle_publ_flag
O2 Cd1 O2 2_666 1_455 75.64(6) yes
O2 Cd1 O6 2_666 . 167.55(6) yes
O3 Cd1 O2 . 2_666 109.30(6) yes
O3 Cd1 O2 . 1_455 161.87(6) yes
O3 Cd1 O5 . . 85.61(6) yes
O3 Cd1 O6 . . 82.16(7) yes
O4 Cd1 O2 2_676 2_666 81.61(6) yes
O4 Cd1 O2 2_676 1_455 82.27(6) yes
O4 Cd1 O3 2_676 . 115.46(6) yes
O4 Cd1 O5 2_676 . 157.03(6) yes
O4 Cd1 O6 2_676 . 98.11(7) yes
O5 Cd1 O2 . 2_666 82.75(6) yes
O5 Cd1 O2 . 1_455 77.62(6) yes
O5 Cd1 O6 . . 93.58(7) yes
O6 Cd1 O2 . 1_455 91.96(6) yes
F1 C1 C6 . . 117.8(2) ?
F1 C1 C2 . . 118.20(19) ?
C6 C1 C2 . . 124.0(2) ?
C1 C2 C3 . . 117.46(19) ?
C1 C2 C7 . . 119.10(18) ?
C3 C2 C7 . . 123.39(18) ?
C4 C3 C2 . . 119.47(19) ?
C4 C3 C8 . . 118.71(19) ?
C2 C3 C8 . . 121.75(18) ?
C5 C4 C3 . . 120.9(2) ?
C5 C4 H4 . . 119.6 ?
C3 C4 H4 . . 119.6 ?
C6 C5 C4 . . 120.2(2) ?
C6 C5 H5 . . 119.9 ?
C4 C5 H5 . . 119.9 ?
C1 C6 C5 . . 118.0(2) ?
C1 C6 H6 . . 121.0 ?
C5 C6 H6 . . 121.0 ?
O1 C7 O2 . . 123.89(19) ?
O1 C7 C2 . . 119.16(19) ?
O2 C7 C2 . . 116.91(18) ?
O3 C8 O4 . . 125.0(2) ?
O3 C8 C3 . . 118.70(19) ?
O4 C8 C3 . . 116.31(18) ?
C7 O2 Cd1 . 2_666 108.62(13) ?
C7 O2 Cd1 . 1_655 142.24(14) ?
Cd1 O2 Cd1 2_666 1_655 104.36(5) ?
C8 O3 Cd1 . . 136.06(14) ?
C8 O4 Cd1 . 2_676 124.39(14) ?
Cd1 O5 H5A . . 105(2) ?
Cd1 O5 H5B . . 110(3) ?
H5A O5 H5B . . 106(4) ?
Cd1 O6 H6A . . 122(3) ?
Cd1 O6 H6B . . 126(4) ?
H6A O6 H6B . . 97(4) ?

loop_
_geom_bond_atom_site_label_1
_geom_bond_atom_site_label_2
_geom_bond_site_symmetry_2
_geom_bond_distance
_geom_bond_publ_flag
Cd1 O2 2_666 2.3226(15) yes
Cd1 O2 1_455 2.3951(15) yes
Cd1 O3 . 2.2518(16) yes
Cd1 O4 2_676 2.2312(16) yes
Cd1 O5 . 2.2866(17) yes
Cd1 O6 . 2.3308(19) yes
C1 F1 . 1.353(2) ?
C1 C6 . 1.375(3) ?
C1 C2 . 1.379(3) ?
C2 C3 . 1.404(3) ?
C2 C7 . 1.508(3) ?
C3 C4 . 1.394(3) ?
C3 C8 . 1.504(3) ?
C4 C5 . 1.387(3) ?
C4 H4 . 0.9300 ?
C5 C6 . 1.382(3) ?
C5 H5 . 0.9300 ?
C6 H6 . 0.9300 ?
C7 O1 . 1.239(3) ?
C7 O2 . 1.263(3) ?
C8 O3 . 1.247(3) ?
C8 O4 . 1.257(3) ?
O2 Cd1 2_666 2.3226(15) ?
O2 Cd1 1_655 2.3952(15) ?
O4 Cd1 2_676 2.2312(15) ?
O5 H5A . 0.765(18) ?
O5 H5B . 0.758(19) ?
O6 H6A . 0.767(19) ?
O6 H6B . 0.764(19) ?

loop_
_geom_hbond_atom_site_label_D
_geom_hbond_atom_site_label_H
_geom_hbond_atom_site_label_A
_geom_hbond_site_symmetry_A
_geom_hbond_distance_DH
_geom_hbond_distance_HA
_geom_hbond_distance_DA
_geom_hbond_angle_DHA
O5 H5A O4 1_445 0.765(18) 2.076(19) 2.840(2) 175(3)
O5 H5B O1 . 0.758(19) 1.994(19) 2.749(2) 175(4)
O6 H6B O1 1_565 0.764(19) 2.040(19) 2.804(2) 179(5)

loop_
_geom_torsion_atom_site_label_1
_geom_torsion_atom_site_label_2
_geom_torsion_atom_site_label_3
_geom_torsion_atom_site_label_4
_geom_torsion_site_symmetry_1
_geom_torsion_site_symmetry_4
_geom_torsion
F1 C1 C2 C3 . . 180.00(19)
C6 C1 C2 C3 . . 0.2(3)
F1 C1 C2 C7 . . 2.5(3)
C6 C1 C2 C7 . . -177.3(2)
C1 C2 C3 C4 . . -0.1(3)
C7 C2 C3 C4 . . 177.30(19)
C1 C2 C3 C8 . . 176.66(19)
C7 C2 C3 C8 . . -6.0(3)
C2 C3 C4 C5 . . 0.1(3)
C8 C3 C4 C5 . . -176.8(2)
C3 C4 C5 C6 . . -0.2(4)
F1 C1 C6 C5 . . 179.9(2)
C2 C1 C6 C5 . . -0.4(4)
C4 C5 C6 C1 . . 0.4(4)
C1 C2 C7 O1 . . -72.7(3)
C3 C2 C7 O1 . . 110.0(2)
C1 C2 C7 O2 . . 105.1(2)
C3 C2 C7 O2 . . -72.2(3)
C4 C3 C8 O3 . . 146.5(2)
C2 C3 C8 O3 . . -30.2(3)
C4 C3 C8 O4 . . -32.3(3)
C2 C3 C8 O4 . . 151.0(2)
O1 C7 O2 Cd1 . 2_666 0.9(3)
C2 C7 O2 Cd1 . 2_666 -176.76(14)
O1 C7 O2 Cd1 . 1_655 150.52(18)
C2 C7 O2 Cd1 . 1_655 -27.2(3)
O4 C8 O3 Cd1 . . 81.5(3)
C3 C8 O3 Cd1 . . -97.2(2)
O4 Cd1 O3 C8 2_676 . -93.2(2)
O5 Cd1 O3 C8 . . 96.3(2)
O2 Cd1 O3 C8 2_666 . 177.1(2)
O6 Cd1 O3 C8 . . 2.1(2)
O2 Cd1 O3 C8 1_455 . 74.1(3)
O3 C8 O4 Cd1 . 2_676 -8.7(3)
C3 C8 O4 Cd1 . 2_676 169.98(13)
